data_4086418
loop_
_publ_author_name
'Sues, Peter E.'
'John, Jeremy M.'
'Schrock, Richard R.'
'M\"uller, Peter'

_publ_section_title
;
 Molybdenum and Tungsten Alkylidene and Metallacyclobutane Complexes That
 Contain a Dianionic Biphenolate Pincer Ligand
;
_journal_issue 5
_journal_name_full Organometallics
_journal_page_first 758
_journal_paper_doi 10.1021/acs.organomet.5b00976
_journal_volume 35
_journal_year 2016
_chemical_formula_sum 'C49.5 H67 F5 Mo N2 O2'
_chemical_formula_weight 912.99
_space_group_crystal_system triclinic
_space_group_IT_number 2
_space_group_name_Hall '-P 1'
_space_group_name_H-M_alt 'P -1'
_symmetry_space_group_name_Hall '-P 1'
_symmetry_space_group_name_H-M 'P -1'
_atom_sites_solution_hydrogens mixed
_atom_sites_solution_primary direct
_atom_sites_solution_secondary difmap
_audit_creation_method SHELXL-2014/6
_cell_angle_alpha 86.8869(15)
_cell_angle_beta 72.7558(14)
_cell_angle_gamma 73.8698(15)
_cell_formula_units_Z 2
_cell_length_a 10.9212(7)
_cell_length_b 14.2236(9)
_cell_length_c 16.8940(11)
_cell_measurement_reflns_used 9975
_cell_measurement_temperature 100(2)
_cell_measurement_theta_max 31.46
_cell_measurement_theta_min 2.53
_cell_volume 2406.5(3)
_computing_cell_refinement 'SAINT 7.46A (Bruker-AXS, 2015)'
_computing_data_collection 'APEX2 v2011.4.0 (Bruker-AXS, 2015)'
_computing_data_reduction 'SAINT 7.46A (Bruker-AXS, 2015)'
_computing_molecular_graphics 'Bruker SHELXTL'
_computing_publication_material 'Bruker SHELXTL'
_computing_structure_refinement 'SHELXL-2014/6 (Sheldrick, 2014)'
_computing_structure_solution 'SHELXS-2015 (Sheldrick, 2015)'
_diffrn_ambient_temperature 100(2)
_diffrn_detector_area_resol_mean 8.3
_diffrn_measured_fraction_theta_full 1.000
_diffrn_measured_fraction_theta_max 0.999
_diffrn_measurement_device_type 'Bruker Smart APEX2 CCD'
_diffrn_measurement_method '\f and \w scans'
_diffrn_radiation_type MoK\a
_diffrn_radiation_wavelength 0.71073
_diffrn_reflns_av_R_equivalents 0.0372
_diffrn_reflns_av_unetI/netI 0.0250
_diffrn_reflns_Laue_measured_fraction_full 1.000
_diffrn_reflns_Laue_measured_fraction_max 0.999
_diffrn_reflns_limit_h_max 15
_diffrn_reflns_limit_h_min -15
_diffrn_reflns_limit_k_max 20
_diffrn_reflns_limit_k_min -20
_diffrn_reflns_limit_l_max 24
_diffrn_reflns_limit_l_min -24
_diffrn_reflns_number 115547
_diffrn_reflns_point_group_measured_fraction_full 1.000
_diffrn_reflns_point_group_measured_fraction_max 0.999
_diffrn_reflns_theta_full 25.242
_diffrn_reflns_theta_max 30.998
_diffrn_reflns_theta_min 1.263
_diffrn_source 'I\mS micro-focus sealed tube, multilayer optics'
_exptl_absorpt_coefficient_mu 0.330
_exptl_absorpt_correction_T_max 0.7462
_exptl_absorpt_correction_T_min 0.6980
_exptl_absorpt_correction_type multi-scan
_exptl_absorpt_process_details 'SADABS (Sheldrick, 2009)'
_exptl_crystal_colour orange
_exptl_crystal_density_diffrn 1.260
_exptl_crystal_density_method 'not measured'
_exptl_crystal_description plate
_exptl_crystal_F_000 962
_exptl_crystal_size_max 0.250
_exptl_crystal_size_mid 0.150
_exptl_crystal_size_min 0.050
_refine_diff_density_max 1.897
_refine_diff_density_min -0.626
_refine_diff_density_rms 0.069
_refine_ls_extinction_method none
_refine_ls_goodness_of_fit_ref 1.053
_refine_ls_hydrogen_treatment mixed
_refine_ls_matrix_type full
_refine_ls_number_parameters 698
_refine_ls_number_reflns 15334
_refine_ls_number_restraints 695
_refine_ls_restrained_S_all 1.058
_refine_ls_R_factor_all 0.0395
_refine_ls_R_factor_gt 0.0338
_refine_ls_shift/su_max 0.003
_refine_ls_shift/su_mean 0.000
_refine_ls_structure_factor_coef Fsqd
_refine_ls_weighting_details 'w=1/[\s^2^(Fo^2^)+(0.0388P)^2^+1.6460P] where P=(Fo^2^+2Fc^2^)/3'
_refine_ls_weighting_scheme calc
_refine_ls_wR_factor_gt 0.0827
_refine_ls_wR_factor_ref 0.0865
_reflns_Friedel_coverage 0.000
_reflns_number_gt 13639
_reflns_number_total 15334
_reflns_threshold_expression 'I > 2\s(I)'
_cod_data_source_file om5b00976_si_003.cif
_cod_data_source_block X15138
_cod_depositor_comments 'Adding full bibliography for 4086418--4086419.cif.'
_cod_original_formula_sum 'C49.50 H67 F5 Mo N2 O2'
_cod_database_code 4086418
_shelx_space_group_comment
; 
The symmetry employed for this shelxl refinement is uniquely defined 
by the following loop, which should always be used as a source of 
symmetry information in preference to the above space-group names. 
They are only intended as comments. 
;
_shelx_estimated_absorpt_t_min 0.922
_shelx_estimated_absorpt_t_max 0.984
_shelxl_version_number 2014/6

loop_
_space_group_symop_operation_xyz
'x, y, z'
'-x, -y, -z'

loop_
_atom_site_label
_atom_site_type_symbol
_atom_site_fract_x
_atom_site_fract_y
_atom_site_fract_z
_atom_site_U_iso_or_equiv
_atom_site_adp_type
_atom_site_occupancy
_atom_site_site_symmetry_order
_atom_site_calc_flag
_atom_site_refinement_flags_posn
_atom_site_refinement_flags_adp
_atom_site_refinement_flags_occupancy
_atom_site_disorder_assembly
_atom_site_disorder_group
Mo1 Mo 0.72805(2) 0.69039(2) 0.48579(2) 0.01379(4) Uani 1 1 d . . . . .
C1 C 0.92229(14) 0.69526(10) 0.39989(9) 0.0182(2) Uani 1 1 d D . . . .
H1A H 0.9194(19) 0.7658(11) 0.3967(12) 0.022 Uiso 1 1 d D U . . .
H1B H 0.9332(19) 0.6674(14) 0.3460(9) 0.022 Uiso 1 1 d D U . . .
C2 C 1.00553(15) 0.63967(11) 0.45414(9) 0.0210(3) Uani 1 1 d D . . . .
H2A H 1.0850(17) 0.6627(14) 0.4506(12) 0.025 Uiso 1 1 d D U . . .
H2B H 1.0288(19) 0.5686(11) 0.4431(12) 0.025 Uiso 1 1 d D U . . .
C3 C 0.89738(14) 0.66575(10) 0.53638(9) 0.0186(2) Uani 1 1 d D . . . .
H3A H 0.8914(19) 0.6161(12) 0.5792(10) 0.022 Uiso 1 1 d D U . . .
H3B H 0.8877(19) 0.7291(11) 0.5606(11) 0.022 Uiso 1 1 d D U . . .
N1 N 0.75552(12) 0.56653(8) 0.46195(7) 0.0159(2) Uani 1 1 d . . . . .
C11 C 0.77023(13) 0.47288(9) 0.43712(8) 0.0152(2) Uani 1 1 d . . . . .
C12 C 0.68119(14) 0.41996(10) 0.47969(8) 0.0170(2) Uani 1 1 d . . . . .
C13 C 0.69226(16) 0.32711(11) 0.45316(9) 0.0213(3) Uani 1 1 d . . . . .
C14 C 0.79484(17) 0.28320(11) 0.38471(10) 0.0251(3) Uani 1 1 d . . . . .
C15 C 0.88572(16) 0.33249(11) 0.34209(9) 0.0231(3) Uani 1 1 d . . . . .
C16 C 0.87283(14) 0.42636(10) 0.36791(9) 0.0184(2) Uani 1 1 d . . . . .
F1 F 0.58245(9) 0.45975(7) 0.54700(5) 0.02183(17) Uani 1 1 d . . . . .
F2 F 0.60313(11) 0.27946(7) 0.49366(6) 0.0297(2) Uani 1 1 d . . . . .
F3 F 0.80533(13) 0.19285(7) 0.35923(7) 0.0394(3) Uani 1 1 d . . . . .
F4 F 0.98544(11) 0.28975(8) 0.27630(7) 0.0369(2) Uani 1 1 d . . . . .
F5 F 0.96095(9) 0.47309(7) 0.32521(6) 0.02343(18) Uani 1 1 d . . . . .
N2 N 0.69288(11) 0.85927(8) 0.51411(7) 0.01328(19) Uani 1 1 d . . . . .
C21 C 0.65613(13) 0.89408(9) 0.59431(8) 0.0137(2) Uani 1 1 d . . . . .
C22 C 0.61029(14) 0.99464(9) 0.61381(8) 0.0156(2) Uani 1 1 d . . . . .
H22 H 0.5794 1.0168 0.6702 0.019 Uiso 1 1 calc R U . . .
C23 C 0.60970(13) 1.06160(10) 0.55178(8) 0.0159(2) Uani 1 1 d . . . . .
H23 H 0.5815 1.1299 0.5645 0.019 Uiso 1 1 calc R U . . .
C24 C 0.65098(13) 1.02710(9) 0.47074(8) 0.0152(2) Uani 1 1 d . . . . .
H24 H 0.6524 1.0720 0.4269 0.018 Uiso 1 1 calc R U . . .
C25 C 0.69083(13) 0.92612(9) 0.45262(8) 0.0135(2) Uani 1 1 d . . . . .
O1 O 0.62111(10) 0.70219(7) 0.60116(6) 0.01562(18) Uani 1 1 d . . . . .
C31 C 0.63406(13) 0.73807(9) 0.66952(8) 0.0146(2) Uani 1 1 d . . . . .
C32 C 0.66064(13) 0.82911(9) 0.66572(8) 0.0146(2) Uani 1 1 d . . . . .
C33 C 0.68165(14) 0.86477(10) 0.73530(8) 0.0163(2) Uani 1 1 d . . . . .
H33 H 0.7044 0.9250 0.7320 0.020 Uiso 1 1 calc R U . . .
C34 C 0.67004(14) 0.81442(10) 0.80849(8) 0.0168(2) Uani 1 1 d . . . . .
C35 C 0.63776(14) 0.72548(10) 0.81085(8) 0.0181(2) Uani 1 1 d . . . . .
H35 H 0.6282 0.6909 0.8610 0.022 Uiso 1 1 calc R U . . .
C36 C 0.61893(14) 0.68497(10) 0.74371(8) 0.0165(2) Uani 1 1 d . . . . .
C37 C 0.68702(15) 0.85458(11) 0.88584(8) 0.0190(3) Uani 1 1 d . . . . .
C38 C 0.71165(18) 0.95594(12) 0.87201(9) 0.0263(3) Uani 1 1 d . . . . .
H38A H 0.7216 0.9793 0.9227 0.039 Uiso 1 1 calc R U . . .
H38B H 0.6359 1.0017 0.8582 0.039 Uiso 1 1 calc R U . . .
H38C H 0.7932 0.9516 0.8263 0.039 Uiso 1 1 calc R U . . .
C39 C 0.55906(16) 0.86400(12) 0.95827(9) 0.0249(3) Uani 1 1 d . . . . .
H39A H 0.5444 0.7992 0.9706 0.037 Uiso 1 1 calc R U . . .
H39B H 0.4830 0.9072 0.9430 0.037 Uiso 1 1 calc R U . . .
H39C H 0.5683 0.8917 1.0074 0.037 Uiso 1 1 calc R U . . .
C40 C 0.80477(16) 0.78451(13) 0.90956(10) 0.0269(3) Uani 1 1 d . . . . .
H40A H 0.8870 0.7792 0.8642 0.040 Uiso 1 1 calc R U . . .
H40B H 0.7891 0.7197 0.9198 0.040 Uiso 1 1 calc R U . . .
H40C H 0.8134 0.8099 0.9599 0.040 Uiso 1 1 calc R U . . .
C41 C 0.58330(15) 0.58708(10) 0.74953(9) 0.0194(3) Uani 1 1 d . . . . .
C42 C 0.69886(16) 0.50972(10) 0.69198(9) 0.0219(3) Uani 1 1 d . . . . .
H42A H 0.6758 0.4475 0.6955 0.033 Uiso 1 1 calc R U . . .
H42B H 0.7796 0.5008 0.7090 0.033 Uiso 1 1 calc R U . . .
H42C H 0.7148 0.5316 0.6347 0.033 Uiso 1 1 calc R U . . .
C43 C 0.45436(16) 0.59980(11) 0.72565(10) 0.0238(3) Uani 1 1 d . . . . .
H43A H 0.4673 0.6216 0.6685 0.036 Uiso 1 1 calc R U . . .
H43B H 0.3814 0.6488 0.7631 0.036 Uiso 1 1 calc R U . . .
H43C H 0.4322 0.5371 0.7302 0.036 Uiso 1 1 calc R U . . .
C44 C 0.55956(19) 0.54832(12) 0.83804(10) 0.0289(3) Uani 1 1 d . . . . .
H44A H 0.5355 0.4867 0.8396 0.043 Uiso 1 1 calc R U . . .
H44B H 0.4870 0.5966 0.8764 0.043 Uiso 1 1 calc R U . . .
H44C H 0.6411 0.5370 0.8546 0.043 Uiso 1 1 calc R U . . .
O2 O 0.65709(10) 0.75150(7) 0.39713(6) 0.01473(17) Uani 1 1 d . . . . .
C51 C 0.69257(13) 0.81579(9) 0.33960(8) 0.0140(2) Uani 1 1 d . . . . .
C52 C 0.72213(13) 0.89757(9) 0.36387(8) 0.0138(2) Uani 1 1 d . . . . .
C53 C 0.76602(13) 0.96148(9) 0.30290(8) 0.0149(2) Uani 1 1 d . . . . .
H53 H 0.7923 1.0144 0.3183 0.018 Uiso 1 1 calc R U . . .
C54 C 0.77223(13) 0.94970(10) 0.22054(8) 0.0154(2) Uani 1 1 d . . . . .
C55 C 0.73421(14) 0.87052(10) 0.19975(8) 0.0166(2) Uani 1 1 d . . . . .
H55 H 0.7352 0.8629 0.1440 0.020 Uiso 1 1 calc R U . . .
C56 C 0.69479(14) 0.80190(10) 0.25690(8) 0.0155(2) Uani 1 1 d . . . . .
C57 C 0.81384(14) 1.02528(10) 0.15787(8) 0.0171(2) Uani 1 1 d . . . . .
C58 C 0.94955(16) 1.03578(12) 0.15857(9) 0.0244(3) Uani 1 1 d . . . . .
H58A H 0.9434 1.0573 0.2141 0.037 Uiso 1 1 calc R U . . .
H58B H 0.9751 1.0843 0.1183 0.037 Uiso 1 1 calc R U . . .
H58C H 1.0168 0.9725 0.1438 0.037 Uiso 1 1 calc R U . . .
C59 C 0.82438(16) 0.99681(12) 0.06936(9) 0.0230(3) Uani 1 1 d . . . . .
H59A H 0.8904 0.9332 0.0531 0.035 Uiso 1 1 calc R U . . .
H59B H 0.8521 1.0465 0.0312 0.035 Uiso 1 1 calc R U . . .
H59C H 0.7374 0.9925 0.0672 0.035 Uiso 1 1 calc R U . . .
C60 C 0.70802(17) 1.12455(11) 0.18219(10) 0.0248(3) Uani 1 1 d . . . . .
H60A H 0.6209 1.1176 0.1830 0.037 Uiso 1 1 calc R U . . .
H60B H 0.7321 1.1733 0.1417 0.037 Uiso 1 1 calc R U . . .
H60C H 0.7037 1.1459 0.2374 0.037 Uiso 1 1 calc R U . . .
C61 C 0.65453(15) 0.71549(10) 0.23106(8) 0.0188(3) Uani 1 1 d . . . . .
C62 C 0.6603(2) 0.71759(12) 0.13931(9) 0.0285(3) Uani 1 1 d . . . . .
H62A H 0.5998 0.7788 0.1286 0.043 Uiso 1 1 calc R U . . .
H62B H 0.6332 0.6619 0.1255 0.043 Uiso 1 1 calc R U . . .
H62C H 0.7515 0.7134 0.1051 0.043 Uiso 1 1 calc R U . . .
C63 C 0.51061(16) 0.71930(12) 0.28172(10) 0.0256(3) Uani 1 1 d . . . . .
H63A H 0.4507 0.7825 0.2745 0.038 Uiso 1 1 calc R U . . .
H63B H 0.5054 0.7114 0.3405 0.038 Uiso 1 1 calc R U . . .
H63C H 0.4841 0.6664 0.2624 0.038 Uiso 1 1 calc R U . . .
C64 C 0.75068(17) 0.61860(11) 0.24480(9) 0.0239(3) Uani 1 1 d . . . . .
H64A H 0.7281 0.5638 0.2253 0.036 Uiso 1 1 calc R U . . .
H64B H 0.7429 0.6123 0.3040 0.036 Uiso 1 1 calc R U . . .
H64C H 0.8423 0.6179 0.2138 0.036 Uiso 1 1 calc R U . . .
C1X C 0.8787(13) 1.1131(8) 0.6300(7) 0.052(2) Uani 0.324(3) 1 d D U P A -1
H1X1 H 0.8368 1.1826 0.6455 0.078 Uiso 0.324(3) 1 calc R U P A -1
H1X2 H 0.8120 1.0765 0.6495 0.078 Uiso 0.324(3) 1 calc R U P A -1
H1X3 H 0.9507 1.0879 0.6556 0.078 Uiso 0.324(3) 1 calc R U P A -1
C2X C 0.9311(12) 1.1022(7) 0.5437(7) 0.0463(17) Uani 0.324(3) 1 d D U P A -1
H2X1 H 0.9936 1.1434 0.5267 0.056 Uiso 0.324(3) 1 calc R U P A -1
H2X2 H 0.8561 1.1321 0.5206 0.056 Uiso 0.324(3) 1 calc R U P A -1
C3X C 1.002(3) 1.0050(10) 0.4994(7) 0.0443(19) Uani 0.324(3) 1 d D U P A -1
H3X1 H 1.0830 0.9770 0.5173 0.053 Uiso 0.324(3) 1 calc R U P A -1
H3X2 H 0.9436 0.9611 0.5188 0.053 Uiso 0.324(3) 1 calc R U P A -1
C4X C 1.0440(7) 1.0013(6) 0.4066(6) 0.0550(17) Uani 0.324(3) 1 d D U P A -1
H4X1 H 0.9624 1.0312 0.3899 0.066 Uiso 0.324(3) 1 calc R U P A -1
H4X2 H 1.1018 1.0458 0.3885 0.066 Uiso 0.324(3) 1 calc R U P A -1
C5X C 1.1098(13) 0.9147(7) 0.3587(6) 0.056(2) Uani 0.324(3) 1 d D U P A -1
H5X1 H 1.1274 0.9297 0.2998 0.084 Uiso 0.324(3) 1 calc R U P A -1
H5X2 H 1.1944 0.8843 0.3707 0.084 Uiso 0.324(3) 1 calc R U P A -1
H5X3 H 1.0537 0.8695 0.3722 0.084 Uiso 0.324(3) 1 calc R U P A -1
C1Y C 0.8603(19) 1.1424(13) 0.6576(11) 0.052(2) Uani 0.176(3) 1 d D U P A -2
H1Y1 H 0.8167 1.2129 0.6651 0.078 Uiso 0.176(3) 1 calc R U P A -2
H1Y2 H 0.7979 1.1063 0.6891 0.078 Uiso 0.176(3) 1 calc R U P A -2
H1Y3 H 0.9390 1.1267 0.6776 0.078 Uiso 0.176(3) 1 calc R U P A -2
C2Y C 0.899(2) 1.1158(13) 0.5736(10) 0.0463(17) Uani 0.176(3) 1 d D U P A -2
H2Y1 H 0.9591 1.1550 0.5429 0.056 Uiso 0.176(3) 1 calc R U P A -2
H2Y2 H 0.8185 1.1347 0.5543 0.056 Uiso 0.176(3) 1 calc R U P A -2
C3Y C 0.968(2) 1.0098(12) 0.5498(11) 0.0443(19) Uani 0.176(3) 1 d D U P A -2
H3Y1 H 0.9039 0.9720 0.5767 0.053 Uiso 0.176(3) 1 calc R U P A -2
H3Y2 H 1.0421 0.9897 0.5751 0.053 Uiso 0.176(3) 1 calc R U P A -2
C4Y C 1.025(3) 0.9770(16) 0.4601(11) 0.0550(17) Uani 0.176(3) 1 d D U P A -2
H4Y1 H 0.9508 0.9936 0.4347 0.066 Uiso 0.176(3) 1 calc R U P A -2
H4Y2 H 1.0875 1.0154 0.4321 0.066 Uiso 0.176(3) 1 calc R U P A -2
C5Y C 1.092(4) 0.8772(17) 0.4433(14) 0.056(2) Uani 0.176(3) 1 d D U P A -2
H5Y1 H 1.1239 0.8645 0.3832 0.084 Uiso 0.176(3) 1 calc R U P A -2
H5Y2 H 1.1672 0.8597 0.4662 0.084 Uiso 0.176(3) 1 calc R U P A -2
H5Y3 H 1.0301 0.8379 0.4687 0.084 Uiso 0.176(3) 1 calc R U P A -2
C6X C 0.7462(9) 0.2343(9) 0.8640(8) 0.083(3) Uani 0.526(3) 1 d D U P B 1
H6X1 H 0.7732 0.2050 0.8081 0.125 Uiso 0.526(3) 1 calc R U P B 1
H6X2 H 0.7348 0.1836 0.9050 0.125 Uiso 0.526(3) 1 calc R U P B 1
H6X3 H 0.6618 0.2855 0.8729 0.125 Uiso 0.526(3) 1 calc R U P B 1
C7X C 0.8457(8) 0.2757(8) 0.8724(5) 0.085(2) Uani 0.526(3) 1 d D U P B 1
H7X1 H 0.8580 0.3254 0.8297 0.102 Uiso 0.526(3) 1 calc R U P B 1
H7X2 H 0.9310 0.2236 0.8618 0.102 Uiso 0.526(3) 1 calc R U P B 1
C8X C 0.8148(6) 0.3231(5) 0.9564(4) 0.0651(14) Uani 0.526(3) 1 d D U P B 1
H8X1 H 0.7362 0.3802 0.9619 0.078 Uiso 0.526(3) 1 calc R U P B 1
H8X2 H 0.7857 0.2759 0.9981 0.078 Uiso 0.526(3) 1 calc R U P B 1
C9X C 0.9142(6) 0.3579(6) 0.9827(5) 0.0795(18) Uani 0.526(3) 1 d D U P B 1
H9X1 H 0.9896 0.3000 0.9829 0.095 Uiso 0.526(3) 1 calc R U P B 1
H9X2 H 0.9494 0.4011 0.9392 0.095 Uiso 0.526(3) 1 calc R U P B 1
C10X C 0.8757(15) 0.4080(10) 1.0589(6) 0.110(5) Uani 0.526(3) 1 d D U P B 1
H10A H 0.9521 0.4256 1.0666 0.165 Uiso 0.526(3) 1 calc R U P B 1
H10B H 0.8038 0.4676 1.0597 0.165 Uiso 0.526(3) 1 calc R U P B 1
H10C H 0.8442 0.3659 1.1037 0.165 Uiso 0.526(3) 1 calc R U P B 1
C6Y C 0.7961(17) 0.2529(13) 0.8245(9) 0.094(4) Uani 0.291(3) 1 d D U P C 2
H6Y1 H 0.8466 0.2124 0.7741 0.141 Uiso 0.291(3) 1 calc R U P C 2
H6Y2 H 0.7529 0.2133 0.8672 0.141 Uiso 0.291(3) 1 calc R U P C 2
H6Y3 H 0.7281 0.3080 0.8122 0.141 Uiso 0.291(3) 1 calc R U P C 2
C7Y C 0.8813(14) 0.2879(13) 0.8528(8) 0.079(3) Uani 0.291(3) 1 d D U P C 2
H7Y1 H 0.9262 0.3230 0.8059 0.095 Uiso 0.291(3) 1 calc R U P C 2
H7Y2 H 0.9508 0.2294 0.8603 0.095 Uiso 0.291(3) 1 calc R U P C 2
C8Y C 0.8461(16) 0.3518(10) 0.9271(7) 0.086(3) Uani 0.291(3) 1 d D U P C 2
H8Y1 H 0.7484 0.3811 0.9422 0.103 Uiso 0.291(3) 1 calc R U P C 2
H8Y2 H 0.8871 0.4062 0.9086 0.103 Uiso 0.291(3) 1 calc R U P C 2
C9Y C 0.8770(15) 0.3184(10) 1.0057(7) 0.091(3) Uani 0.291(3) 1 d D U P C 2
H9Y1 H 0.8170 0.2772 1.0318 0.110 Uiso 0.291(3) 1 calc R U P C 2
H9Y2 H 0.9685 0.2739 0.9894 0.110 Uiso 0.291(3) 1 calc R U P C 2
C10Y C 0.8717(16) 0.3793(14) 1.0681(9) 0.078(4) Uani 0.291(3) 1 d D U P C 2
H10D H 0.8963 0.3398 1.1133 0.117 Uiso 0.291(3) 1 calc R U P C 2
H10E H 0.9340 0.4190 1.0463 0.117 Uiso 0.291(3) 1 calc R U P C 2
H10F H 0.7810 0.4224 1.0892 0.117 Uiso 0.291(3) 1 calc R U P C 2
C6Z C 0.721(3) 0.257(2) 0.881(2) 0.087(6) Uani 0.183(3) 1 d D U P D 3
H6Z1 H 0.6754 0.2050 0.8892 0.131 Uiso 0.183(3) 1 calc R U P D 3
H6Z2 H 0.6548 0.3199 0.9002 0.131 Uiso 0.183(3) 1 calc R U P D 3
H6Z3 H 0.7660 0.2600 0.8215 0.131 Uiso 0.183(3) 1 calc R U P D 3
C7Z C 0.8129(19) 0.2375(12) 0.9244(14) 0.089(4) Uani 0.183(3) 1 d D U P D 3
H7Z1 H 0.8720 0.1715 0.9048 0.107 Uiso 0.183(3) 1 calc R U P D 3
H7Z2 H 0.7621 0.2307 0.9826 0.107 Uiso 0.183(3) 1 calc R U P D 3
C8Z C 0.9031(14) 0.2973(12) 0.9288(12) 0.076(3) Uani 0.183(3) 1 d D U P D 3
H8Z1 H 0.9521 0.3089 0.8714 0.092 Uiso 0.183(3) 1 calc R U P D 3
H8Z2 H 0.9697 0.2576 0.9550 0.092 Uiso 0.183(3) 1 calc R U P D 3
C9Z C 0.8414(19) 0.3943(12) 0.9744(15) 0.089(4) Uani 0.183(3) 1 d D U P D 3
H9Z1 H 0.8196 0.4431 0.9331 0.107 Uiso 0.183(3) 1 calc R U P D 3
H9Z2 H 0.7553 0.3906 1.0136 0.107 Uiso 0.183(3) 1 calc R U P D 3
C10Z C 0.904(3) 0.434(2) 1.0191(18) 0.118(7) Uani 0.183(3) 1 d D U P D 3
H10G H 0.8460 0.4978 1.0437 0.178 Uiso 0.183(3) 1 calc R U P D 3
H10H H 0.9232 0.3900 1.0632 0.178 Uiso 0.183(3) 1 calc R U P D 3
H10I H 0.9881 0.4429 0.9819 0.178 Uiso 0.183(3) 1 calc R U P D 3

loop_
_atom_site_aniso_label
_atom_site_aniso_U_11
_atom_site_aniso_U_22
_atom_site_aniso_U_33
_atom_site_aniso_U_23
_atom_site_aniso_U_13
_atom_site_aniso_U_12
Mo1 0.01834(6) 0.01065(5) 0.01328(5) 0.00053(4) -0.00518(4) -0.00487(4)
C1 0.0186(6) 0.0172(6) 0.0185(6) 0.0010(5) -0.0049(5) -0.0049(5)
C2 0.0198(6) 0.0193(6) 0.0222(7) 0.0015(5) -0.0065(5) -0.0022(5)
C3 0.0205(6) 0.0171(6) 0.0197(6) 0.0021(5) -0.0090(5) -0.0046(5)
N1 0.0196(5) 0.0136(5) 0.0155(5) 0.0005(4) -0.0061(4) -0.0051(4)
C11 0.0186(6) 0.0116(5) 0.0165(6) 0.0007(4) -0.0070(5) -0.0038(5)
C12 0.0209(6) 0.0140(6) 0.0175(6) 0.0014(4) -0.0074(5) -0.0052(5)
C13 0.0286(7) 0.0171(6) 0.0234(7) 0.0038(5) -0.0106(6) -0.0119(6)
C14 0.0362(8) 0.0141(6) 0.0274(7) -0.0034(5) -0.0110(6) -0.0083(6)
C15 0.0260(7) 0.0187(6) 0.0213(7) -0.0061(5) -0.0040(6) -0.0028(6)
C16 0.0196(6) 0.0162(6) 0.0188(6) -0.0006(5) -0.0051(5) -0.0042(5)
F1 0.0223(4) 0.0226(4) 0.0190(4) -0.0001(3) -0.0025(3) -0.0072(3)
F2 0.0386(5) 0.0249(5) 0.0325(5) 0.0058(4) -0.0101(4) -0.0212(4)
F3 0.0586(7) 0.0188(5) 0.0423(6) -0.0093(4) -0.0097(5) -0.0164(5)
F4 0.0395(6) 0.0274(5) 0.0321(5) -0.0145(4) 0.0046(4) -0.0036(4)
F5 0.0220(4) 0.0236(4) 0.0229(4) 0.0002(3) -0.0013(3) -0.0089(4)
N2 0.0150(5) 0.0135(5) 0.0125(5) 0.0005(4) -0.0046(4) -0.0051(4)
C21 0.0158(6) 0.0127(5) 0.0138(5) 0.0004(4) -0.0050(4) -0.0052(4)
C22 0.0196(6) 0.0124(5) 0.0149(5) -0.0018(4) -0.0055(5) -0.0037(5)
C23 0.0184(6) 0.0121(5) 0.0177(6) -0.0012(4) -0.0056(5) -0.0043(5)
C24 0.0189(6) 0.0126(5) 0.0155(6) 0.0015(4) -0.0060(5) -0.0058(5)
C25 0.0150(5) 0.0129(5) 0.0139(5) 0.0002(4) -0.0051(4) -0.0047(4)
O1 0.0207(5) 0.0145(4) 0.0132(4) -0.0002(3) -0.0055(3) -0.0067(4)
C31 0.0166(6) 0.0138(5) 0.0130(5) 0.0000(4) -0.0040(4) -0.0041(5)
C32 0.0175(6) 0.0138(5) 0.0125(5) 0.0004(4) -0.0042(4) -0.0047(5)
C33 0.0195(6) 0.0158(6) 0.0146(6) -0.0005(4) -0.0054(5) -0.0059(5)
C34 0.0184(6) 0.0184(6) 0.0137(6) -0.0007(5) -0.0048(5) -0.0046(5)
C35 0.0223(6) 0.0175(6) 0.0139(6) 0.0023(5) -0.0052(5) -0.0052(5)
C36 0.0191(6) 0.0149(6) 0.0147(6) 0.0015(4) -0.0038(5) -0.0049(5)
C37 0.0217(6) 0.0226(6) 0.0140(6) -0.0007(5) -0.0067(5) -0.0065(5)
C38 0.0379(9) 0.0289(8) 0.0184(6) -0.0008(6) -0.0110(6) -0.0161(7)
C39 0.0267(7) 0.0308(8) 0.0161(6) -0.0037(5) -0.0041(5) -0.0073(6)
C40 0.0262(7) 0.0338(8) 0.0204(7) -0.0025(6) -0.0113(6) -0.0027(6)
C41 0.0262(7) 0.0156(6) 0.0169(6) 0.0030(5) -0.0049(5) -0.0083(5)
C42 0.0265(7) 0.0156(6) 0.0234(7) 0.0023(5) -0.0068(6) -0.0062(5)
C43 0.0244(7) 0.0210(7) 0.0272(7) 0.0026(5) -0.0055(6) -0.0105(6)
C44 0.0451(10) 0.0236(7) 0.0201(7) 0.0067(6) -0.0070(6) -0.0168(7)
O2 0.0198(4) 0.0125(4) 0.0137(4) 0.0021(3) -0.0061(3) -0.0063(4)
C51 0.0163(6) 0.0123(5) 0.0140(5) 0.0015(4) -0.0050(4) -0.0043(5)
C52 0.0158(6) 0.0130(5) 0.0131(5) 0.0007(4) -0.0049(4) -0.0038(4)
C53 0.0181(6) 0.0136(5) 0.0149(6) 0.0008(4) -0.0056(5) -0.0065(5)
C54 0.0168(6) 0.0153(6) 0.0141(5) 0.0021(4) -0.0042(4) -0.0053(5)
C55 0.0208(6) 0.0163(6) 0.0142(6) 0.0018(4) -0.0064(5) -0.0062(5)
C56 0.0195(6) 0.0140(5) 0.0143(5) -0.0001(4) -0.0059(5) -0.0056(5)
C57 0.0208(6) 0.0173(6) 0.0142(6) 0.0028(4) -0.0042(5) -0.0083(5)
C58 0.0254(7) 0.0311(8) 0.0212(7) 0.0054(6) -0.0060(6) -0.0164(6)
C59 0.0315(8) 0.0259(7) 0.0142(6) 0.0042(5) -0.0058(5) -0.0134(6)
C60 0.0315(8) 0.0185(6) 0.0216(7) 0.0042(5) -0.0057(6) -0.0055(6)
C61 0.0279(7) 0.0173(6) 0.0153(6) 0.0005(5) -0.0083(5) -0.0108(5)
C62 0.0512(10) 0.0264(7) 0.0182(7) 0.0020(6) -0.0156(7) -0.0213(7)
C63 0.0287(8) 0.0287(8) 0.0259(7) -0.0011(6) -0.0096(6) -0.0160(6)
C64 0.0346(8) 0.0162(6) 0.0224(7) -0.0027(5) -0.0094(6) -0.0076(6)
C1X 0.039(4) 0.045(6) 0.077(6) 0.009(3) -0.016(4) -0.022(4)
C2X 0.034(4) 0.046(3) 0.069(5) 0.016(3) -0.019(3) -0.026(3)
C3X 0.031(3) 0.034(3) 0.078(4) 0.014(3) -0.024(3) -0.020(3)
C4X 0.037(3) 0.060(3) 0.080(5) 0.007(3) -0.021(3) -0.029(3)
C5X 0.053(4) 0.061(4) 0.069(5) 0.019(3) -0.031(4) -0.030(4)
C1Y 0.039(4) 0.045(6) 0.077(6) 0.009(3) -0.016(4) -0.022(4)
C2Y 0.034(4) 0.046(3) 0.069(5) 0.016(3) -0.019(3) -0.026(3)
C3Y 0.031(3) 0.034(3) 0.078(4) 0.014(3) -0.024(3) -0.020(3)
C4Y 0.037(3) 0.060(3) 0.080(5) 0.007(3) -0.021(3) -0.029(3)
C5Y 0.053(4) 0.061(4) 0.069(5) 0.019(3) -0.031(4) -0.030(4)
C6X 0.066(5) 0.076(6) 0.105(7) -0.018(5) -0.028(5) -0.007(4)
C7X 0.061(4) 0.087(5) 0.105(5) -0.010(4) -0.019(4) -0.019(3)
C8X 0.054(3) 0.068(3) 0.071(3) 0.011(3) -0.023(3) -0.010(2)
C9X 0.052(3) 0.087(5) 0.098(4) -0.013(4) -0.022(3) -0.012(3)
C10X 0.109(8) 0.129(10) 0.083(6) -0.023(7) -0.029(6) -0.013(7)
C6Y 0.100(9) 0.083(8) 0.094(9) 0.004(7) -0.027(7) -0.018(7)
C7Y 0.062(6) 0.080(6) 0.080(6) 0.018(5) -0.011(5) -0.008(5)
C8Y 0.069(6) 0.076(6) 0.098(5) 0.008(4) -0.019(5) -0.005(5)
C9Y 0.064(6) 0.096(7) 0.101(6) 0.029(5) -0.016(5) -0.015(5)
C10Y 0.034(5) 0.096(8) 0.089(7) 0.029(5) -0.011(5) -0.006(5)
C6Z 0.071(10) 0.070(12) 0.111(13) 0.001(11) -0.022(9) -0.009(9)
C7Z 0.077(6) 0.084(7) 0.099(7) 0.003(6) -0.020(6) -0.016(5)
C8Z 0.054(5) 0.085(6) 0.081(6) 0.004(5) -0.012(5) -0.012(5)
C9Z 0.070(7) 0.091(7) 0.095(7) -0.006(6) -0.027(6) 0.000(6)
C10Z 0.112(12) 0.136(13) 0.110(13) -0.013(11) -0.028(11) -0.038(10)

loop_
_atom_type_symbol
_atom_type_description
_atom_type_scat_dispersion_real
_atom_type_scat_dispersion_imag
_atom_type_scat_source
C C 0.0033 0.0016 'International Tables Vol C Tables 4.2.6.8 and 6.1.1.4'
H H 0.0000 0.0000 'International Tables Vol C Tables 4.2.6.8 and 6.1.1.4'
N N 0.0061 0.0033 'International Tables Vol C Tables 4.2.6.8 and 6.1.1.4'
O O 0.0106 0.0060 'International Tables Vol C Tables 4.2.6.8 and 6.1.1.4'
F F 0.0171 0.0103 'International Tables Vol C Tables 4.2.6.8 and 6.1.1.4'
Mo Mo -1.6832 0.6857 'International Tables Vol C Tables 4.2.6.8 and 6.1.1.4'

loop_
_geom_angle_atom_site_label_1
_geom_angle_atom_site_label_2
_geom_angle_atom_site_label_3
_geom_angle
N1 Mo1 O1 102.28(5)
N1 Mo1 O2 100.59(5)
O1 Mo1 O2 122.71(4)
N1 Mo1 C3 94.85(5)
O1 Mo1 C3 84.74(5)
O2 Mo1 C3 143.90(5)
N1 Mo1 C1 92.65(5)
O1 Mo1 C1 144.81(5)
O2 Mo1 C1 84.58(5)
C3 Mo1 C1 62.14(5)
N1 Mo1 N2 178.40(5)
O1 Mo1 N2 79.28(4)
O2 Mo1 N2 78.16(4)
C3 Mo1 N2 85.65(5)
C1 Mo1 N2 86.23(5)
C2 C1 Mo1 95.93(9)
C2 C1 H1A 112.7(11)
Mo1 C1 H1A 105.1(11)
C2 C1 H1B 119.7(11)
Mo1 C1 H1B 109.6(11)
H1A C1 H1B 111.7(16)
C3 C2 C1 96.77(11)
C3 C2 H2A 113.5(12)
C1 C2 H2A 113.7(12)
C3 C2 H2B 109.0(12)
C1 C2 H2B 110.5(12)
H2A C2 H2B 112.3(16)
C2 C3 Mo1 96.35(9)
C2 C3 H3A 119.1(11)
Mo1 C3 H3A 109.5(11)
C2 C3 H3B 114.4(11)
Mo1 C3 H3B 104.7(11)
H3A C3 H3B 110.7(16)
C11 N1 Mo1 173.98(10)
N1 C11 C16 121.88(12)
N1 C11 C12 121.09(12)
C16 C11 C12 117.02(12)
F1 C12 C13 118.71(13)
F1 C12 C11 119.87(12)
C13 C12 C11 121.41(13)
F2 C13 C12 120.07(14)
F2 C13 C14 119.84(13)
C12 C13 C14 120.09(13)
F3 C14 C15 120.05(14)
F3 C14 C13 119.88(14)
C15 C14 C13 120.07(13)
F4 C15 C14 120.06(13)
F4 C15 C16 120.25(14)
C14 C15 C16 119.70(14)
F5 C16 C15 118.69(13)
F5 C16 C11 119.63(12)
C15 C16 C11 121.68(13)
C25 N2 C21 117.91(11)
C25 N2 Mo1 121.12(8)
C21 N2 Mo1 120.39(8)
N2 C21 C22 121.41(11)
N2 C21 C32 122.98(11)
C22 C21 C32 115.61(11)
C23 C22 C21 120.39(12)
C23 C22 H22 119.8
C21 C22 H22 119.8
C22 C23 C24 118.42(12)
C22 C23 H23 120.8
C24 C23 H23 120.8
C23 C24 C25 120.38(12)
C23 C24 H24 119.8
C25 C24 H24 119.8
N2 C25 C24 121.36(11)
N2 C25 C52 122.86(11)
C24 C25 C52 115.69(11)
C31 O1 Mo1 132.26(8)
O1 C31 C32 118.40(11)
O1 C31 C36 120.46(12)
C32 C31 C36 121.13(12)
C31 C32 C33 118.83(12)
C31 C32 C21 122.88(11)
C33 C32 C21 118.06(11)
C34 C33 C32 121.74(12)
C34 C33 H33 119.1
C32 C33 H33 119.1
C33 C34 C35 117.56(12)
C33 C34 C37 122.21(12)
C35 C34 C37 120.20(12)
C36 C35 C34 123.59(12)
C36 C35 H35 118.2
C34 C35 H35 118.2
C35 C36 C31 117.01(12)
C35 C36 C41 121.58(12)
C31 C36 C41 121.41(12)
C38 C37 C34 111.77(11)
C38 C37 C40 108.77(13)
C34 C37 C40 110.05(12)
C38 C37 C39 108.04(13)
C34 C37 C39 109.17(12)
C40 C37 C39 108.98(12)
C37 C38 H38A 109.5
C37 C38 H38B 109.5
H38A C38 H38B 109.5
C37 C38 H38C 109.5
H38A C38 H38C 109.5
H38B C38 H38C 109.5
C37 C39 H39A 109.5
C37 C39 H39B 109.5
H39A C39 H39B 109.5
C37 C39 H39C 109.5
H39A C39 H39C 109.5
H39B C39 H39C 109.5
C37 C40 H40A 109.5
C37 C40 H40B 109.5
H40A C40 H40B 109.5
C37 C40 H40C 109.5
H40A C40 H40C 109.5
H40B C40 H40C 109.5
C36 C41 C42 109.59(12)
C36 C41 C43 110.25(12)
C42 C41 C43 110.30(12)
C36 C41 C44 111.83(12)
C42 C41 C44 107.57(12)
C43 C41 C44 107.25(13)
C41 C42 H42A 109.5
C41 C42 H42B 109.5
H42A C42 H42B 109.5
C41 C42 H42C 109.5
H42A C42 H42C 109.5
H42B C42 H42C 109.5
C41 C43 H43A 109.5
C41 C43 H43B 109.5
H43A C43 H43B 109.5
C41 C43 H43C 109.5
H43A C43 H43C 109.5
H43B C43 H43C 109.5
C41 C44 H44A 109.5
C41 C44 H44B 109.5
H44A C44 H44B 109.5
C41 C44 H44C 109.5
H44A C44 H44C 109.5
H44B C44 H44C 109.5
C51 O2 Mo1 132.91(8)
O2 C51 C52 118.90(11)
O2 C51 C56 119.81(11)
C52 C51 C56 121.26(12)
C51 C52 C53 118.62(11)
C51 C52 C25 122.10(11)
C53 C52 C25 118.72(11)
C54 C53 C52 121.93(12)
C54 C53 H53 119.0
C52 C53 H53 119.0
C53 C54 C55 117.60(12)
C53 C54 C57 119.32(12)
C55 C54 C57 123.02(12)
C54 C55 C56 123.26(12)
C54 C55 H55 118.4
C56 C55 H55 118.4
C55 C56 C51 117.10(12)
C55 C56 C61 121.44(11)
C51 C56 C61 121.45(11)
C54 C57 C59 112.06(11)
C54 C57 C58 110.21(11)
C59 C57 C58 108.30(12)
C54 C57 C60 108.58(11)
C59 C57 C60 108.29(12)
C58 C57 C60 109.35(12)
C57 C58 H58A 109.5
C57 C58 H58B 109.5
H58A C58 H58B 109.5
C57 C58 H58C 109.5
H58A C58 H58C 109.5
H58B C58 H58C 109.5
C57 C59 H59A 109.5
C57 C59 H59B 109.5
H59A C59 H59B 109.5
C57 C59 H59C 109.5
H59A C59 H59C 109.5
H59B C59 H59C 109.5
C57 C60 H60A 109.5
C57 C60 H60B 109.5
H60A C60 H60B 109.5
C57 C60 H60C 109.5
H60A C60 H60C 109.5
H60B C60 H60C 109.5
C62 C61 C64 107.61(13)
C62 C61 C63 107.29(13)
C64 C61 C63 110.15(12)
C62 C61 C56 112.04(11)
C64 C61 C56 109.57(12)
C63 C61 C56 110.13(12)
C61 C62 H62A 109.5
C61 C62 H62B 109.5
H62A C62 H62B 109.5
C61 C62 H62C 109.5
H62A C62 H62C 109.5
H62B C62 H62C 109.5
C61 C63 H63A 109.5
C61 C63 H63B 109.5
H63A C63 H63B 109.5
C61 C63 H63C 109.5
H63A C63 H63C 109.5
H63B C63 H63C 109.5
C61 C64 H64A 109.5
C61 C64 H64B 109.5
H64A C64 H64B 109.5
C61 C64 H64C 109.5
H64A C64 H64C 109.5
H64B C64 H64C 109.5
C2X C1X H1X1 109.5
C2X C1X H1X2 109.5
H1X1 C1X H1X2 109.5
C2X C1X H1X3 109.5
H1X1 C1X H1X3 109.5
H1X2 C1X H1X3 109.5
C1X C2X C3X 123.2(9)
C1X C2X H2X1 106.5
C3X C2X H2X1 106.5
C1X C2X H2X2 106.5
C3X C2X H2X2 106.5
H2X1 C2X H2X2 106.5
C4X C3X C2X 118.5(10)
C4X C3X H3X1 107.7
C2X C3X H3X1 107.7
C4X C3X H3X2 107.7
C2X C3X H3X2 107.7
H3X1 C3X H3X2 107.1
C5X C4X C3X 123.5(8)
C5X C4X H4X1 106.4
C3X C4X H4X1 106.4
C5X C4X H4X2 106.4
C3X C4X H4X2 106.4
H4X1 C4X H4X2 106.5
C4X C5X H5X1 109.5
C4X C5X H5X2 109.5
H5X1 C5X H5X2 109.5
C4X C5X H5X3 109.5
H5X1 C5X H5X3 109.5
H5X2 C5X H5X3 109.5
C2Y C1Y H1Y1 109.5
C2Y C1Y H1Y2 109.5
H1Y1 C1Y H1Y2 109.5
C2Y C1Y H1Y3 109.5
H1Y1 C1Y H1Y3 109.5
H1Y2 C1Y H1Y3 109.5
C1Y C2Y C3Y 117.2(11)
C1Y C2Y H2Y1 108.0
C3Y C2Y H2Y1 108.0
C1Y C2Y H2Y2 108.0
C3Y C2Y H2Y2 108.0
H2Y1 C2Y H2Y2 107.2
C2Y C3Y C4Y 120.4(10)
C2Y C3Y H3Y1 107.2
C4Y C3Y H3Y1 107.2
C2Y C3Y H3Y2 107.2
C4Y C3Y H3Y2 107.2
H3Y1 C3Y H3Y2 106.9
C5Y C4Y C3Y 116.7(11)
C5Y C4Y H4Y1 108.1
C3Y C4Y H4Y1 108.1
C5Y C4Y H4Y2 108.1
C3Y C4Y H4Y2 108.1
H4Y1 C4Y H4Y2 107.3
C4Y C5Y H5Y1 109.5
C4Y C5Y H5Y2 109.5
H5Y1 C5Y H5Y2 109.5
C4Y C5Y H5Y3 109.5
H5Y1 C5Y H5Y3 109.5
H5Y2 C5Y H5Y3 109.5
C7X C6X H6X1 109.5
C7X C6X H6X2 109.5
H6X1 C6X H6X2 109.5
C7X C6X H6X3 109.5
H6X1 C6X H6X3 109.5
H6X2 C6X H6X3 109.5
C6X C7X C8X 114.2(7)
C6X C7X H7X1 108.7
C8X C7X H7X1 108.7
C6X C7X H7X2 108.7
C8X C7X H7X2 108.7
H7X1 C7X H7X2 107.6
C9X C8X C7X 122.8(5)
C9X C8X H8X1 106.6
C7X C8X H8X1 106.6
C9X C8X H8X2 106.6
C7X C8X H8X2 106.6
H8X1 C8X H8X2 106.6
C10X C9X C8X 119.8(8)
C10X C9X H9X1 107.4
C8X C9X H9X1 107.4
C10X C9X H9X2 107.4
C8X C9X H9X2 107.4
H9X1 C9X H9X2 106.9
C9X C10X H10A 109.5
C9X C10X H10B 109.5
H10A C10X H10B 109.5
C9X C10X H10C 109.5
H10A C10X H10C 109.5
H10B C10X H10C 109.5
C7Y C6Y H6Y1 109.5
C7Y C6Y H6Y2 109.5
H6Y1 C6Y H6Y2 109.5
C7Y C6Y H6Y3 109.5
H6Y1 C6Y H6Y3 109.5
H6Y2 C6Y H6Y3 109.5
C6Y C7Y C8Y 127.1(11)
C6Y C7Y H7Y1 105.5
C8Y C7Y H7Y1 105.5
C6Y C7Y H7Y2 105.5
C8Y C7Y H7Y2 105.5
H7Y1 C7Y H7Y2 106.1
C7Y C8Y C9Y 124.6(11)
C7Y C8Y H8Y1 106.2
C9Y C8Y H8Y1 106.2
C7Y C8Y H8Y2 106.2
C9Y C8Y H8Y2 106.2
H8Y1 C8Y H8Y2 106.4
C10Y C9Y C8Y 125.0(11)
C10Y C9Y H9Y1 106.1
C8Y C9Y H9Y1 106.1
C10Y C9Y H9Y2 106.1
C8Y C9Y H9Y2 106.1
H9Y1 C9Y H9Y2 106.3
C9Y C10Y H10D 109.5
C9Y C10Y H10E 109.5
H10D C10Y H10E 109.5
C9Y C10Y H10F 109.5
H10D C10Y H10F 109.5
H10E C10Y H10F 109.5
C7Z C6Z H6Z1 109.5
C7Z C6Z H6Z2 109.5
H6Z1 C6Z H6Z2 109.5
C7Z C6Z H6Z3 109.5
H6Z1 C6Z H6Z3 109.5
H6Z2 C6Z H6Z3 109.5
C6Z C7Z C8Z 127.4(14)
C6Z C7Z H7Z1 105.5
C8Z C7Z H7Z1 105.5
C6Z C7Z H7Z2 105.5
C8Z C7Z H7Z2 105.5
H7Z1 C7Z H7Z2 106.0
C7Z C8Z C9Z 117.7(11)
C7Z C8Z H8Z1 107.9
C9Z C8Z H8Z1 107.9
C7Z C8Z H8Z2 107.9
C9Z C8Z H8Z2 107.9
H8Z1 C8Z H8Z2 107.2
C10Z C9Z C8Z 123.4(13)
C10Z C9Z H9Z1 106.5
C8Z C9Z H9Z1 106.5
C10Z C9Z H9Z2 106.5
C8Z C9Z H9Z2 106.5
H9Z1 C9Z H9Z2 106.5
C9Z C10Z H10G 109.5
C9Z C10Z H10H 109.5
H10G C10Z H10H 109.5
C9Z C10Z H10I 109.5
H10G C10Z H10I 109.5
H10H C10Z H10I 109.5

loop_
_geom_bond_atom_site_label_1
_geom_bond_atom_site_label_2
_geom_bond_distance
Mo1 N1 1.7514(11)
Mo1 O1 1.9412(10)
Mo1 O2 1.9421(9)
Mo1 C3 2.1948(14)
Mo1 C1 2.2037(14)
Mo1 N2 2.3769(11)
C1 C2 1.519(2)
C1 H1A 0.994(14)
C1 H1B 0.973(14)
C2 C3 1.517(2)
C2 H2A 0.995(14)
C2 H2B 0.985(14)
C3 H3A 0.983(14)
C3 H3B 0.976(14)
N1 C11 1.3704(16)
C11 C16 1.3985(19)
C11 C12 1.4010(19)
C12 F1 1.3341(16)
C12 C13 1.3795(19)
C13 F2 1.3402(17)
C13 C14 1.380(2)
C14 F3 1.3412(17)
C14 C15 1.380(2)
C15 F4 1.3337(17)
C15 C16 1.384(2)
C16 F5 1.3341(16)
N2 C25 1.3706(16)
N2 C21 1.3719(16)
C21 C22 1.4002(18)
C21 C32 1.4834(17)
C22 C23 1.3776(18)
C22 H22 0.9500
C23 C24 1.3793(18)
C23 H23 0.9500
C24 C25 1.4027(18)
C24 H24 0.9500
C25 C52 1.4883(17)
O1 C31 1.3473(15)
C31 C32 1.3979(18)
C31 C36 1.4184(18)
C32 C33 1.4076(17)
C33 C34 1.3853(18)
C33 H33 0.9500
C34 C35 1.4000(19)
C34 C37 1.5337(19)
C35 C36 1.3915(19)
C35 H35 0.9500
C36 C41 1.5373(19)
C37 C38 1.532(2)
C37 C40 1.535(2)
C37 C39 1.539(2)
C38 H38A 0.9800
C38 H38B 0.9800
C38 H38C 0.9800
C39 H39A 0.9800
C39 H39B 0.9800
C39 H39C 0.9800
C40 H40A 0.9800
C40 H40B 0.9800
C40 H40C 0.9800
C41 C42 1.538(2)
C41 C43 1.538(2)
C41 C44 1.539(2)
C42 H42A 0.9800
C42 H42B 0.9800
C42 H42C 0.9800
C43 H43A 0.9800
C43 H43B 0.9800
C43 H43C 0.9800
C44 H44A 0.9800
C44 H44B 0.9800
C44 H44C 0.9800
O2 C51 1.3446(15)
C51 C52 1.4014(18)
C51 C56 1.4138(17)
C52 C53 1.4017(17)
C53 C54 1.3899(18)
C53 H53 0.9500
C54 C55 1.3976(18)
C54 C57 1.5316(18)
C55 C56 1.3982(18)
C55 H55 0.9500
C56 C61 1.5384(18)
C57 C59 1.5332(19)
C57 C58 1.534(2)
C57 C60 1.540(2)
C58 H58A 0.9800
C58 H58B 0.9800
C58 H58C 0.9800
C59 H59A 0.9800
C59 H59B 0.9800
C59 H59C 0.9800
C60 H60A 0.9800
C60 H60B 0.9800
C60 H60C 0.9800
C61 C62 1.5317(19)
C61 C64 1.537(2)
C61 C63 1.538(2)
C62 H62A 0.9800
C62 H62B 0.9800
C62 H62C 0.9800
C63 H63A 0.9800
C63 H63B 0.9800
C63 H63C 0.9800
C64 H64A 0.9800
C64 H64B 0.9800
C64 H64C 0.9800
C1X C2X 1.400(8)
C1X H1X1 0.9800
C1X H1X2 0.9800
C1X H1X3 0.9800
C2X C3X 1.499(8)
C2X H2X1 0.9900
C2X H2X2 0.9900
C3X C4X 1.496(8)
C3X H3X1 0.9900
C3X H3X2 0.9900
C4X C5X 1.400(7)
C4X H4X1 0.9900
C4X H4X2 0.9900
C5X H5X1 0.9800
C5X H5X2 0.9800
C5X H5X3 0.9800
C1Y C2Y 1.396(8)
C1Y H1Y1 0.9800
C1Y H1Y2 0.9800
C1Y H1Y3 0.9800
C2Y C3Y 1.503(8)
C2Y H2Y1 0.9900
C2Y H2Y2 0.9900
C3Y C4Y 1.503(8)
C3Y H3Y1 0.9900
C3Y H3Y2 0.9900
C4Y C5Y 1.404(8)
C4Y H4Y1 0.9900
C4Y H4Y2 0.9900
C5Y H5Y1 0.9800
C5Y H5Y2 0.9800
C5Y H5Y3 0.9800
C6X C7X 1.416(7)
C6X H6X1 0.9800
C6X H6X2 0.9800
C6X H6X3 0.9800
C7X C8X 1.508(6)
C7X H7X1 0.9900
C7X H7X2 0.9900
C8X C9X 1.494(6)
C8X H8X1 0.9900
C8X H8X2 0.9900
C9X C10X 1.396(7)
C9X H9X1 0.9900
C9X H9X2 0.9900
C10X H10A 0.9800
C10X H10B 0.9800
C10X H10C 0.9800
C6Y C7Y 1.374(8)
C6Y H6Y1 0.9800
C6Y H6Y2 0.9800
C6Y H6Y3 0.9800
C7Y C8Y 1.480(8)
C7Y H7Y1 0.9900
C7Y H7Y2 0.9900
C8Y C9Y 1.487(7)
C8Y H8Y1 0.9900
C8Y H8Y2 0.9900
C9Y C10Y 1.379(8)
C9Y H9Y1 0.9900
C9Y H9Y2 0.9900
C10Y H10D 0.9800
C10Y H10E 0.9800
C10Y H10F 0.9800
C6Z C7Z 1.380(9)
C6Z H6Z1 0.9800
C6Z H6Z2 0.9800
C6Z H6Z3 0.9800
C7Z C8Z 1.487(8)
C7Z H7Z1 0.9900
C7Z H7Z2 0.9900
C8Z C9Z 1.498(8)
C8Z H8Z1 0.9900
C8Z H8Z2 0.9900
C9Z C10Z 1.391(9)
C9Z H9Z1 0.9900
C9Z H9Z2 0.9900
C10Z H10G 0.9800
C10Z H10H 0.9800
C10Z H10I 0.9800
